data_4036719
loop_
_publ_author_name
'List, Manuela'
'Puchinger, Helmut'
'Gabriel, Herbert'
'Monkowius, Uwe'
'Schwarzinger, Clemens'

_publ_section_title
;
 N-Methylmelamines: Synthesis, Characterization, and Physical Properties.
;
_journal_issue 10
_journal_name_full 'The Journal of organic chemistry'
_journal_page_first 4066
_journal_page_last 4075
_journal_paper_doi 10.1021/acs.joc.6b00355
_journal_volume 81
_journal_year 2016
_chemical_formula_moiety 'C5 H10 N6'
_chemical_formula_sum 'C5 H10 N6'
_chemical_formula_weight 154.19
_space_group_crystal_system trigonal
_space_group_IT_number 167
_space_group_name_Hall '-R 3 2"c'
_space_group_name_H-M_alt 'R -3 c :H'
_atom_sites_solution_hydrogens geom
_atom_sites_solution_primary direct
_atom_sites_solution_secondary difmap
_cell_angle_alpha 90
_cell_angle_beta 90
_cell_angle_gamma 120
_cell_formula_units_Z 18
_cell_length_a 20.343(5)
_cell_length_b 20.343(5)
_cell_length_c 9.880(3)
_cell_measurement_temperature 233.(2)
_cell_volume 3540.9(16)
_computing_structure_refinement 'SHELXL-97 (Sheldrick, 2008)'
_computing_structure_solution 'SHELXS-97 (Sheldrick, 2008)'
_diffrn_ambient_temperature 233.(2)
_diffrn_measured_fraction_theta_full 0.999
_diffrn_measured_fraction_theta_max 0.999
_diffrn_measurement_device_type 'SMART X2S'
_diffrn_measurement_method omega-scan
_diffrn_radiation_monochromator 'doubly curved silicon crystal'
_diffrn_radiation_source 'sealed MicroFocus tube'
_diffrn_radiation_type 'Mo K\a'
_diffrn_radiation_wavelength 0.71073
_diffrn_reflns_av_R_equivalents 0.1132
_diffrn_reflns_av_sigmaI/netI 0.0347
_diffrn_reflns_limit_h_max 24
_diffrn_reflns_limit_h_min -23
_diffrn_reflns_limit_k_max 24
_diffrn_reflns_limit_k_min -24
_diffrn_reflns_limit_l_max 11
_diffrn_reflns_limit_l_min -11
_diffrn_reflns_number 19278
_diffrn_reflns_theta_full 24.91
_diffrn_reflns_theta_max 24.91
_diffrn_reflns_theta_min 3.47
_exptl_absorpt_coefficient_mu 0.092
_exptl_absorpt_correction_T_max 0.97
_exptl_absorpt_correction_T_min 0.95
_exptl_absorpt_correction_type multi-scan
_exptl_absorpt_process_details
;
;
_exptl_crystal_colour colorless
_exptl_crystal_density_diffrn 1.302
_exptl_crystal_density_method 'not measured'
_exptl_crystal_description parallelepiped
_exptl_crystal_F_000 1476
_exptl_crystal_size_max 0.510
_exptl_crystal_size_mid 0.360
_exptl_crystal_size_min 0.350
_refine_diff_density_max 0.234
_refine_diff_density_min -0.149
_refine_ls_extinction_coef 0.0020(8)
_refine_ls_extinction_method SHELXL
_refine_ls_goodness_of_fit_ref 1.045
_refine_ls_hydrogen_treatment constr
_refine_ls_matrix_type full
_refine_ls_number_parameters 54
_refine_ls_number_reflns 688
_refine_ls_number_restraints 0
_refine_ls_restrained_S_all 1.045
_refine_ls_R_factor_all 0.0579
_refine_ls_R_factor_gt 0.0442
_refine_ls_shift/su_max 0.000
_refine_ls_shift/su_mean 0.000
_refine_ls_structure_factor_coef Fsqd
_refine_ls_weighting_details 'calc w=1/[\s^2^(Fo^2^)+(0.0771P)^2^+2.1861P] where P=(Fo^2^+2Fc^2^)/3'
_refine_ls_weighting_scheme calc
_refine_ls_wR_factor_gt 0.1214
_refine_ls_wR_factor_ref 0.1330
_reflns_number_gt 541
_reflns_number_total 688
_reflns_threshold_expression >2sigma(I)
_cod_data_source_file jo6b00355_si_004.cif
_cod_data_source_block I
_cod_original_sg_symbol_H-M 'R -3 c'
_cod_database_code 4036719

loop_
_space_group_symop_operation_xyz
'x, y, z'
'-y, x-y, z'
'-x+y, -x, z'
'x-y, -y, -z+1/2'
'-x, -x+y, -z+1/2'
'y, x, -z+1/2'
'x+2/3, y+1/3, z+1/3'
'-y+2/3, x-y+1/3, z+1/3'
'-x+y+2/3, -x+1/3, z+1/3'
'x-y+2/3, -y+1/3, -z+5/6'
'-x+2/3, -x+y+1/3, -z+5/6'
'y+2/3, x+1/3, -z+5/6'
'x+1/3, y+2/3, z+2/3'
'-y+1/3, x-y+2/3, z+2/3'
'-x+y+1/3, -x+2/3, z+2/3'
'x-y+1/3, -y+2/3, -z+7/6'
'-x+1/3, -x+y+2/3, -z+7/6'
'y+1/3, x+2/3, -z+7/6'
'-x, -y, -z'
'y, -x+y, -z'
'x-y, x, -z'
'-x+y, y, z-1/2'
'x, x-y, z-1/2'
'-y, -x, z-1/2'
'-x+2/3, -y+1/3, -z+1/3'
'y+2/3, -x+y+1/3, -z+1/3'
'x-y+2/3, x+1/3, -z+1/3'
'-x+y+2/3, y+1/3, z-1/6'
'x+2/3, x-y+1/3, z-1/6'
'-y+2/3, -x+1/3, z-1/6'
'-x+1/3, -y+2/3, -z+2/3'
'y+1/3, -x+y+2/3, -z+2/3'
'x-y+1/3, x+2/3, -z+2/3'
'-x+y+1/3, y+2/3, z+1/6'
'x+1/3, x-y+2/3, z+1/6'
'-y+1/3, -x+2/3, z+1/6'

loop_
_atom_site_type_symbol
_atom_site_label
_atom_site_fract_x
_atom_site_fract_y
_atom_site_fract_z
_atom_site_U_iso_or_equiv
_atom_site_adp_type
_atom_site_calc_flag
_atom_site_refinement_flags
_atom_site_occupancy
C C3 0.25467(14) 0.75909(14) 0.3002(3) 0.0715(9) Uani d . 1
H H1 0.2754 0.8046 0.3552 0.107 Uiso calc R 1
H H2 0.295 0.7593 0.2475 0.107 Uiso calc R 1
H H3 0.2318 0.7148 0.3584 0.107 Uiso calc R 1
N N3 0.19795(9) 0.75695(9) 0.2105(2) 0.0522(6) Uani d . 1
H H5 0.1569 0.7135 0.1977 0.063 Uiso calc R 1
C C1 0.20423(10) 0.81732(9) 0.14553(18) 0.0342(5) Uani d . 1
N N1 0.14151(10) 0.80817(10) 0.0833 0.0369(6) Uani d S 1
N N2 0.27221(8) 0.88108(8) 0.14655(15) 0.0347(5) Uani d . 1
C C2 0.27358(11) 0.94024(11) 0.0833 0.0317(6) Uani d S 1
N N4 0.33905(10) 1.00572(10) 0.0833 0.0412(7) Uani d S 1
H H4A 0.3422 1.0453 0.0435 0.049 Uiso calc PR 0.5
H H4B 0.3787 1.0089 0.1232 0.049 Uiso calc PR 0.5

loop_
_atom_site_aniso_label
_atom_site_aniso_U_11
_atom_site_aniso_U_22
_atom_site_aniso_U_33
_atom_site_aniso_U_12
_atom_site_aniso_U_13
_atom_site_aniso_U_23
C3 0.0547(15) 0.0546(14) 0.097(2) 0.0212(12) -0.0136(13) 0.0308(13)
N3 0.0361(9) 0.0286(9) 0.0825(14) 0.0090(7) -0.0108(9) 0.0147(8)
C1 0.0270(10) 0.0270(10) 0.0455(11) 0.0112(8) 0.0012(8) 0.0022(8)
N1 0.0259(8) 0.0259(8) 0.0548(14) 0.0098(9) -0.0031(5) 0.0031(5)
N2 0.0275(9) 0.0282(8) 0.0442(10) 0.0106(7) -0.0031(6) 0.0039(6)
C2 0.0277(10) 0.0277(10) 0.0333(13) 0.0091(11) 0.0003(5) -0.0003(5)
N4 0.0299(8) 0.0299(8) 0.0482(14) 0.0034(9) -0.0077(5) 0.0077(5)

loop_
_atom_type_symbol
_atom_type_description
_atom_type_scat_dispersion_real
_atom_type_scat_dispersion_imag
_atom_type_scat_source
C C 0.0033 0.0000 'International Tables Vol C Tables 4.2.6.8 and 6.1.1.4'
H H 0.0000 0.0000 'International Tables Vol C Tables 4.2.6.8 and 6.1.1.4'
N N 0.0061 0.0000 'International Tables Vol C Tables 4.2.6.8 and 6.1.1.4'

loop_
_geom_angle_atom_site_label_1
_geom_angle_atom_site_label_2
_geom_angle_atom_site_label_3
_geom_angle_site_symmetry_1
_geom_angle_site_symmetry_3
_geom_angle
N3 C3 H1 . . 109.5
N3 C3 H2 . . 109.5
H1 C3 H2 . . 109.5
N3 C3 H3 . . 109.5
H1 C3 H3 . . 109.5
H2 C3 H3 . . 109.5
C1 N3 C3 . . 124.23(17)
C1 N3 H5 . . 117.9
C3 N3 H5 . . 117.9
N3 C1 N2 . . 117.67(15)
N3 C1 N1 . . 116.46(16)
N2 C1 N1 . . 125.86(16)
C1 N1 C1 18_454 . 114.0(2)
C1 N2 C2 . . 114.34(15)
N4 C2 N2 . 18_454 117.27(11)
N4 C2 N2 . . 117.27(11)
N2 C2 N2 18_454 . 125.5(2)
C2 N4 H4A . . 120.0
C2 N4 H4B . . 120.0
H4A N4 H4B . . 120.0

loop_
_geom_bond_atom_site_label_1
_geom_bond_atom_site_label_2
_geom_bond_site_symmetry_2
_geom_bond_distance
C3 N3 . 1.438(3)
C3 H1 . 0.97
C3 H2 . 0.97
C3 H3 . 0.97
N3 C1 . 1.334(2)
N3 H5 . 0.87
C1 N2 . 1.342(2)
C1 N1 . 1.343(2)
N1 C1 18_454 1.343(2)
N2 C2 . 1.3439(17)
C2 N4 . 1.332(3)
C2 N2 18_454 1.3438(17)
N4 H4A . 0.87
N4 H4B . 0.87

loop_
_geom_torsion_atom_site_label_1
_geom_torsion_atom_site_label_2
_geom_torsion_atom_site_label_3
_geom_torsion_atom_site_label_4
_geom_torsion_site_symmetry_4
_geom_torsion
C3 N3 C1 N2 . 11.2(3)
C3 N3 C1 N1 . -169.57(19)
N3 C1 N1 C1 18_454 179.1(2)
N2 C1 N1 C1 18_454 -1.69(13)
N3 C1 N2 C2 . -177.73(15)
N1 C1 N2 C2 . 3.1(2)
C1 N2 C2 N4 . 178.58(11)
C1 N2 C2 N2 18_454 -1.42(11)
